data_7215317
loop_
_publ_author_name
'Wang, Ju'
'Zhu, Xia'
'Cui, Yan-Feng'
'Li, Bao-Long'
'Li, Hai-Yan'

_publ_section_title
;
 A polythreading coordination array formed from 2D grid networks and 1D
 chains
;
_journal_issue 10
_journal_name_full CrystEngComm
_journal_page_first 3342
_journal_paper_doi 10.1039/c0ce00782j
_journal_volume 13
_journal_year 2011
_chemical_formula_sum 'C26 H28 Cl N12 O7 Zn2'
_chemical_formula_weight 786.79
_chemical_name_systematic
;
?
;
_space_group_IT_number 2
_symmetry_cell_setting triclinic
_symmetry_space_group_name_Hall '-P 1'
_symmetry_space_group_name_H-M 'P -1'
_atom_sites_solution_hydrogens geom
_atom_sites_solution_primary direct
_atom_sites_solution_secondary difmap
_audit_creation_method SHELXL-97
_cell_angle_alpha 93.327(4)
_cell_angle_beta 98.686(5)
_cell_angle_gamma 111.005(7)
_cell_formula_units_Z 2
_cell_length_a 10.283(3)
_cell_length_b 10.282(3)
_cell_length_c 17.380(5)
_cell_measurement_reflns_used 6421
_cell_measurement_temperature 293(2)
_cell_measurement_theta_max 25.3491
_cell_measurement_theta_min 3.0043
_cell_volume 1683.2(9)
_computing_cell_refinement 'CrystalClear (Rigaku Corp., 2000)'
_computing_data_collection 'CrystalClear (Rigaku Corp., 2000)'
_computing_data_reduction 'CrystalClear (Rigaku Corp., 2000)'
_computing_molecular_graphics 'Bruker SHELXTL'
_computing_publication_material 'Bruker SHELXTL'
_computing_structure_refinement 'SHELXL-97 (Sheldrick, 1997)'
_computing_structure_solution 'SHELXS-97 (Sheldrick, 1990)'
_diffrn_ambient_temperature 293(2)
_diffrn_measured_fraction_theta_full 0.993
_diffrn_measured_fraction_theta_max 0.993
_diffrn_measurement_device_type 'Rigaku Mercury CCD'
_diffrn_measurement_method \w
_diffrn_radiation_monochromator graphite
_diffrn_radiation_source 'fine-focus sealed tube'
_diffrn_radiation_type MoK\a
_diffrn_radiation_wavelength 0.71070
_diffrn_reflns_av_R_equivalents 0.0331
_diffrn_reflns_av_sigmaI/netI 0.0418
_diffrn_reflns_limit_h_max 12
_diffrn_reflns_limit_h_min -12
_diffrn_reflns_limit_k_max 12
_diffrn_reflns_limit_k_min -12
_diffrn_reflns_limit_l_max 20
_diffrn_reflns_limit_l_min -20
_diffrn_reflns_number 16475
_diffrn_reflns_theta_full 25.35
_diffrn_reflns_theta_max 25.35
_diffrn_reflns_theta_min 3.01
_diffrn_standards_decay_% 0
_diffrn_standards_interval_count 0
_diffrn_standards_interval_time 0
_diffrn_standards_number 0
_exptl_absorpt_coefficient_mu 1.566
_exptl_absorpt_correction_T_max 0.7448
_exptl_absorpt_correction_T_min 0.4340
_exptl_absorpt_correction_type multi-scan
_exptl_absorpt_process_details Empirical
_exptl_crystal_colour Colorless
_exptl_crystal_density_diffrn 1.552
_exptl_crystal_density_method 'not measured'
_exptl_crystal_description Block
_exptl_crystal_F_000 802
_exptl_crystal_size_max 0.64
_exptl_crystal_size_mid 0.48
_exptl_crystal_size_min 0.20
_refine_diff_density_max 1.132
_refine_diff_density_min -0.379
_refine_diff_density_rms 0.099
_refine_ls_extinction_method none
_refine_ls_goodness_of_fit_ref 1.091
_refine_ls_hydrogen_treatment mixed
_refine_ls_matrix_type full
_refine_ls_number_parameters 454
_refine_ls_number_reflns 6124
_refine_ls_number_restraints 4
_refine_ls_restrained_S_all 1.090
_refine_ls_R_factor_all 0.0685
_refine_ls_R_factor_gt 0.0557
_refine_ls_shift/su_max 0.001
_refine_ls_shift/su_mean 0.000
_refine_ls_structure_factor_coef Fsqd
_refine_ls_weighting_details 'calc w=1/[\s^2^(Fo^2^)+(0.0884P)^2^+2.4132P] where P=(Fo^2^+2Fc^2^)/3'
_refine_ls_weighting_scheme calc
_refine_ls_wR_factor_gt 0.1567
_refine_ls_wR_factor_ref 0.1683
_reflns_number_gt 5151
_reflns_number_total 6124
_reflns_threshold_expression >2sigma(I)
_cod_data_source_file c0ce00782j.txt
_cod_data_source_block Zn-btp-Cl-phth
_cod_depositor_comments
;
The following automatic conversions were performed:

'_symmetry_cell_setting' value 'Triclinic' changed to 'triclinic'
according to
/usr/data/users/saulius/automatic-downloads/retrospective/RSC/lib/dictionaries/cif_core.dic
dictionary named 'cif_core.dic' version 2.4.2 from
2011-04-26.

'_exptl_absorpt_correction_type' value 'Multi-scan'
changed to 'multi-scan' according to
/usr/data/users/saulius/automatic-downloads/retrospective/RSC/lib/dictionaries/cif_core.dic
dictionary named 'cif_core.dic' version 2.4.2 from 2011-04-26.

Automatic conversion script
Id: cif_fix_values 2281 2013-09-26 08:29:07Z andrius 
;
_cod_original_cell_volume 1683.3(8)
_cod_original_sg_symbol_H-M P-1
_cod_database_code 7215317

loop_
_symmetry_equiv_pos_as_xyz
'x, y, z'
'-x, -y, -z'

loop_
_atom_site_label
_atom_site_type_symbol
_atom_site_fract_x
_atom_site_fract_y
_atom_site_fract_z
_atom_site_U_iso_or_equiv
_atom_site_adp_type
_atom_site_occupancy
_atom_site_symmetry_multiplicity
_atom_site_calc_flag
_atom_site_refinement_flags
Zn1 Zn 0.51969(5) 0.11066(5) 0.19810(3) 0.03403(18) Uani 1 1 d .
Zn2 Zn 0.88008(6) 0.43526(6) 0.62337(3) 0.0448(2) Uani 1 1 d .
Cl1 Cl 1.06318(19) 0.59940(18) 0.70044(12) 0.0806(5) Uani 1 1 d .
O1 O 0.5221(4) 0.2844(3) 0.15742(17) 0.0413(8) Uani 1 1 d .
O2 O 0.5223(4) 0.1644(3) 0.04727(19) 0.0455(8) Uani 1 1 d .
O3 O 0.5646(4) 0.1185(4) 0.31172(19) 0.0522(9) Uani 1 1 d .
O4 O 0.3730(4) 0.1539(4) 0.3338(2) 0.0593(10) Uani 1 1 d .
O5 O 0.9234(4) 0.3082(4) 0.5538(2) 0.0531(9) Uani 1 1 d .
O6 O 0.9360(4) 0.2041(4) 0.6605(2) 0.0601(10) Uani 1 1 d .
O7 O 0.2331(12) 0.3103(11) 0.2670(7) 0.084(3) Uani 0.50 1 d PD
O8 O 0.141(2) 0.2113(15) 0.1050(8) 0.139(7) Uani 0.50 1 d PD
N1 N 0.1081(4) -0.1850(4) 0.1435(2) 0.0387(9) Uani 1 1 d .
N2 N 0.1538(5) -0.2155(5) 0.0780(3) 0.0487(11) Uani 1 1 d .
N3 N 0.3269(4) -0.0422(4) 0.1580(2) 0.0398(9) Uani 1 1 d .
N4 N -0.1922(4) -0.0430(4) 0.1241(2) 0.0421(9) Uani 1 1 d .
N5 N -0.1207(4) 0.0082(5) 0.1992(3) 0.0488(11) Uani 1 1 d .
N6 N -0.3231(4) 0.0460(4) 0.1775(2) 0.0370(9) Uani 1 1 d .
N7 N 0.6793(4) 0.5150(4) 0.4152(3) 0.0449(10) Uani 1 1 d .
N8 N 0.6491(5) 0.6070(5) 0.4632(3) 0.0509(11) Uani 1 1 d .
N9 N 0.7807(5) 0.5076(5) 0.5336(3) 0.0494(11) Uani 1 1 d .
N10 N 0.4979(5) 0.7037(5) 0.2975(3) 0.0480(10) Uani 1 1 d .
N11 N 0.4146(6) 0.6691(6) 0.2256(3) 0.0599(13) Uani 1 1 d .
N12 N 0.2827(5) 0.6376(5) 0.3191(2) 0.0464(10) Uani 1 1 d .
C1 C -0.0374(5) -0.2601(6) 0.1543(3) 0.0476(12) Uani 1 1 d .
H1A H -0.0526 -0.2183 0.2019 0.057 Uiso 1 1 calc R
H1B H -0.0510 -0.3571 0.1602 0.057 Uiso 1 1 calc R
C2 C -0.1446(6) -0.2557(6) 0.0858(3) 0.0513(13) Uani 1 1 d .
H2A H -0.2387 -0.3068 0.0959 0.062 Uiso 1 1 calc R
H2B H -0.1333 -0.3047 0.0394 0.062 Uiso 1 1 calc R
C3 C -0.1356(6) -0.1106(7) 0.0684(3) 0.0534(14) Uani 1 1 d .
H3A H -0.0372 -0.0523 0.0694 0.064 Uiso 1 1 calc R
H3B H -0.1877 -0.1174 0.0159 0.064 Uiso 1 1 calc R
C5 C 0.2109(5) -0.0818(5) 0.1903(3) 0.0404(11) Uani 1 1 d .
H5A H 0.2037 -0.0428 0.2383 0.049 Uiso 1 1 calc R
C4 C 0.2846(6) -0.1276(6) 0.0894(3) 0.0455(12) Uani 1 1 d .
H4A H 0.3439 -0.1238 0.0535 0.055 Uiso 1 1 calc R
C6 C -0.2048(5) 0.0592(5) 0.2281(3) 0.0437(12) Uani 1 1 d .
H6A H -0.1848 0.1012 0.2796 0.052 Uiso 1 1 calc R
C7 C -0.3106(5) -0.0201(5) 0.1126(3) 0.0414(11) Uani 1 1 d .
H7A H -0.3763 -0.0463 0.0659 0.050 Uiso 1 1 calc R
C8 C 0.5098(5) 0.3903(4) 0.0405(2) 0.0306(9) Uani 1 1 d .
C9 C 0.5502(5) 0.4056(5) -0.0322(3) 0.0373(10) Uani 1 1 d .
H9A H 0.5839 0.3421 -0.0541 0.045 Uiso 1 1 calc R
C10 C 0.5400(5) 0.5158(5) -0.0722(3) 0.0361(10) Uani 1 1 d .
H10A H 0.5673 0.5258 -0.1209 0.043 Uiso 1 1 calc R
C11 C 0.5194(5) 0.2699(5) 0.0832(3) 0.0350(10) Uani 1 1 d .
C12 C 0.4893(5) 0.0594(5) 0.4304(2) 0.0322(9) Uani 1 1 d .
C13 C 0.6028(5) 0.0195(5) 0.4544(3) 0.0419(11) Uani 1 1 d .
H13A H 0.6719 0.0321 0.4236 0.050 Uiso 1 1 calc R
C14 C 0.6144(5) -0.0390(5) 0.5237(3) 0.0396(11) Uani 1 1 d .
H14A H 0.6915 -0.0646 0.5395 0.048 Uiso 1 1 calc R
C15 C 0.4721(5) 0.1169(5) 0.3533(3) 0.0405(11) Uani 1 1 d .
C16 C 0.6254(6) 0.4892(6) 0.3313(3) 0.0502(13) Uani 1 1 d .
H16A H 0.5233 0.4620 0.3226 0.060 Uiso 1 1 calc R
H16B H 0.6455 0.4109 0.3095 0.060 Uiso 1 1 calc R
C17 C 0.6870(6) 0.6134(6) 0.2878(3) 0.0515(13) Uani 1 1 d .
H17A H 0.7893 0.6421 0.2982 0.062 Uiso 1 1 calc R
H17B H 0.6546 0.5830 0.2320 0.062 Uiso 1 1 calc R
C18 C 0.6511(6) 0.7388(6) 0.3075(4) 0.0604(15) Uani 1 1 d .
H18A H 0.6945 0.7782 0.3614 0.072 Uiso 1 1 calc R
H18B H 0.6903 0.8095 0.2740 0.072 Uiso 1 1 calc R
C19 C 0.7117(6) 0.5981(6) 0.5331(3) 0.0489(12) Uani 1 1 d .
H19A H 0.7091 0.6493 0.5784 0.059 Uiso 1 1 calc R
C20 C 0.7575(6) 0.4575(6) 0.4574(3) 0.0516(13) Uani 1 1 d .
H20A H 0.7914 0.3925 0.4375 0.062 Uiso 1 1 calc R
C21 C 0.2867(6) 0.6290(7) 0.2420(3) 0.0545(14) Uani 1 1 d .
H21A H 0.2053 0.5973 0.2034 0.065 Uiso 1 1 calc R
C22 C 0.4186(6) 0.6860(6) 0.3524(3) 0.0489(13) Uani 1 1 d .
H22A H 0.4531 0.7046 0.4061 0.059 Uiso 1 1 calc R
C23 C 0.9737(5) 0.1023(5) 0.5432(3) 0.0355(10) Uani 1 1 d .
C24 C 0.9927(5) -0.0087(5) 0.5782(3) 0.0408(11) Uani 1 1 d .
H24A H 0.9877 -0.0146 0.6309 0.049 Uiso 1 1 calc R
C25 C 1.0190(5) -0.1107(5) 0.5351(3) 0.0409(11) Uani 1 1 d .
H25A H 1.0318 -0.1851 0.5588 0.049 Uiso 1 1 calc R
C26 C 0.9427(5) 0.2115(5) 0.5906(3) 0.0410(11) Uani 1 1 d .
H1W H 0.266(12) 0.302(13) 0.226(4) 0.049 Uiso 0.50 1 d PD
H2W H 0.168(9) 0.247(9) 0.281(7) 0.049 Uiso 0.50 1 d PD
H3W H 0.187(11) 0.218(12) 0.151(3) 0.049 Uiso 0.50 1 d PD
H4W H 0.087(12) 0.257(13) 0.110(9) 0.049 Uiso 0.50 1 d PD

loop_
_atom_site_aniso_label
_atom_site_aniso_U_11
_atom_site_aniso_U_22
_atom_site_aniso_U_33
_atom_site_aniso_U_23
_atom_site_aniso_U_13
_atom_site_aniso_U_12
Zn1 0.0427(3) 0.0359(3) 0.0295(3) 0.0146(2) 0.0098(2) 0.0189(2)
Zn2 0.0512(4) 0.0424(3) 0.0485(4) 0.0064(3) 0.0122(3) 0.0252(3)
Cl1 0.0716(11) 0.0587(9) 0.0943(13) -0.0241(9) 0.0110(9) 0.0108(8)
O1 0.066(2) 0.0374(17) 0.0292(17) 0.0148(14) 0.0123(15) 0.0259(16)
O2 0.073(2) 0.0389(19) 0.0348(17) 0.0122(15) 0.0098(16) 0.0323(18)
O3 0.061(2) 0.071(3) 0.0281(17) 0.0209(17) 0.0147(16) 0.023(2)
O4 0.066(3) 0.075(3) 0.049(2) 0.028(2) 0.0074(18) 0.039(2)
O5 0.075(3) 0.046(2) 0.053(2) 0.0087(17) 0.0177(19) 0.038(2)
O6 0.081(3) 0.067(3) 0.044(2) -0.0007(18) 0.0128(19) 0.041(2)
O7 0.106(9) 0.076(7) 0.090(7) 0.010(6) -0.015(7) 0.072(6)
O8 0.181(16) 0.109(11) 0.059(6) -0.013(7) 0.059(9) -0.037(9)
N1 0.036(2) 0.042(2) 0.039(2) 0.0037(18) 0.0085(17) 0.0151(18)
N2 0.044(3) 0.052(3) 0.048(3) -0.008(2) 0.008(2) 0.017(2)
N3 0.042(2) 0.040(2) 0.042(2) 0.0130(18) 0.0117(18) 0.0178(18)
N4 0.041(2) 0.052(2) 0.039(2) 0.0110(19) 0.0096(18) 0.023(2)
N5 0.043(2) 0.055(3) 0.047(2) 0.003(2) -0.0035(19) 0.021(2)
N6 0.044(2) 0.038(2) 0.034(2) 0.0096(17) 0.0054(17) 0.0206(18)
N7 0.048(2) 0.041(2) 0.052(3) 0.010(2) 0.015(2) 0.021(2)
N8 0.059(3) 0.051(3) 0.054(3) 0.010(2) 0.013(2) 0.032(2)
N9 0.059(3) 0.052(3) 0.049(3) 0.015(2) 0.020(2) 0.028(2)
N10 0.054(3) 0.047(2) 0.053(3) 0.019(2) 0.018(2) 0.025(2)
N11 0.071(3) 0.083(4) 0.043(3) 0.020(2) 0.015(2) 0.046(3)
N12 0.055(3) 0.052(3) 0.045(2) 0.012(2) 0.013(2) 0.032(2)
C1 0.044(3) 0.045(3) 0.059(3) 0.014(2) 0.018(2) 0.018(2)
C2 0.042(3) 0.058(3) 0.053(3) -0.006(3) 0.007(2) 0.021(3)
C3 0.050(3) 0.078(4) 0.043(3) 0.013(3) 0.014(2) 0.035(3)
C5 0.046(3) 0.044(3) 0.039(3) 0.011(2) 0.012(2) 0.022(2)
C4 0.050(3) 0.055(3) 0.039(3) 0.005(2) 0.014(2) 0.026(3)
C6 0.046(3) 0.043(3) 0.042(3) 0.003(2) -0.003(2) 0.022(2)
C7 0.041(3) 0.053(3) 0.036(3) 0.009(2) 0.004(2) 0.025(2)
C8 0.037(2) 0.030(2) 0.028(2) 0.0120(17) 0.0065(18) 0.0147(19)
C9 0.050(3) 0.039(2) 0.032(2) 0.0107(19) 0.011(2) 0.025(2)
C10 0.050(3) 0.040(2) 0.027(2) 0.0133(19) 0.0143(19) 0.022(2)
C11 0.038(2) 0.036(2) 0.035(2) 0.015(2) 0.0066(19) 0.016(2)
C12 0.034(2) 0.034(2) 0.026(2) 0.0096(18) 0.0042(18) 0.0099(19)
C13 0.042(3) 0.056(3) 0.034(2) 0.016(2) 0.016(2) 0.021(2)
C14 0.036(3) 0.050(3) 0.039(3) 0.018(2) 0.009(2) 0.021(2)
C15 0.049(3) 0.035(2) 0.029(2) 0.010(2) 0.002(2) 0.008(2)
C16 0.050(3) 0.049(3) 0.050(3) 0.000(2) 0.005(2) 0.018(3)
C17 0.040(3) 0.069(4) 0.047(3) 0.012(3) 0.014(2) 0.019(3)
C18 0.053(3) 0.056(3) 0.072(4) 0.031(3) 0.021(3) 0.013(3)
C19 0.059(3) 0.049(3) 0.048(3) 0.010(2) 0.014(2) 0.028(3)
C20 0.061(3) 0.048(3) 0.062(4) 0.017(3) 0.023(3) 0.032(3)
C21 0.062(4) 0.072(4) 0.041(3) 0.005(3) 0.005(3) 0.041(3)
C22 0.060(3) 0.048(3) 0.041(3) 0.010(2) 0.013(2) 0.020(3)
C23 0.032(2) 0.038(2) 0.038(2) 0.003(2) 0.0039(19) 0.016(2)
C24 0.041(3) 0.045(3) 0.038(3) 0.007(2) 0.006(2) 0.019(2)
C25 0.043(3) 0.039(3) 0.044(3) 0.007(2) 0.006(2) 0.020(2)
C26 0.033(3) 0.040(3) 0.047(3) -0.004(2) 0.003(2) 0.014(2)

loop_
_atom_type_symbol
_atom_type_description
_atom_type_scat_dispersion_real
_atom_type_scat_dispersion_imag
_atom_type_scat_source
C C 0.0033 0.0016 'International Tables Vol C Tables 4.2.6.8 and 6.1.1.4'
H H 0.0000 0.0000 'International Tables Vol C Tables 4.2.6.8 and 6.1.1.4'
N N 0.0061 0.0033 'International Tables Vol C Tables 4.2.6.8 and 6.1.1.4'
O O 0.0106 0.0060 'International Tables Vol C Tables 4.2.6.8 and 6.1.1.4'
Zn Zn 0.2839 1.4301 'International Tables Vol C Tables 4.2.6.8 and 6.1.1.4'
Cl Cl 0.1484 0.1585 'International Tables Vol C Tables 4.2.6.8 and 6.1.1.4'

loop_
_geom_angle_atom_site_label_1
_geom_angle_atom_site_label_2
_geom_angle_atom_site_label_3
_geom_angle
_geom_angle_site_symmetry_1
_geom_angle_site_symmetry_3
O3 Zn1 O1 116.47(15) . .
O3 Zn1 N6 94.80(16) . 1_655
O1 Zn1 N6 116.10(15) . 1_655
O3 Zn1 N3 108.87(16) . .
O1 Zn1 N3 108.90(15) . .
N6 Zn1 N3 110.98(16) 1_655 .
O5 Zn2 N12 120.62(18) . 2_666
O5 Zn2 N9 94.10(17) . .
N12 Zn2 N9 98.16(17) 2_666 .
O5 Zn2 Cl1 116.29(13) . .
N12 Zn2 Cl1 110.29(14) 2_666 .
N9 Zn2 Cl1 114.66(15) . .
C11 O1 Zn1 108.4(3) . .
C15 O3 Zn1 120.1(3) . .
C26 O5 Zn2 109.9(3) . .
H1W O7 H2W 124(10) . .
H3W O8 H4W 106(10) . .
C5 N1 N2 110.0(4) . .
C5 N1 C1 128.7(4) . .
N2 N1 C1 121.2(4) . .
C4 N2 N1 103.2(4) . .
C5 N3 C4 103.1(4) . .
C5 N3 Zn1 129.7(3) . .
C4 N3 Zn1 127.2(3) . .
C7 N4 N5 110.1(4) . .
C7 N4 C3 128.2(4) . .
N5 N4 C3 121.7(4) . .
C6 N5 N4 102.3(4) . .
C7 N6 C6 103.1(4) . .
C7 N6 Zn1 129.5(3) . 1_455
C6 N6 Zn1 127.4(3) . 1_455
C20 N7 N8 109.8(4) . .
C20 N7 C16 128.7(5) . .
N8 N7 C16 121.5(4) . .
C19 N8 N7 103.2(4) . .
C20 N9 C19 103.4(4) . .
C20 N9 Zn2 124.1(4) . .
C19 N9 Zn2 132.2(4) . .
C22 N10 N11 110.0(5) . .
C22 N10 C18 128.2(5) . .
N11 N10 C18 121.4(5) . .
C21 N11 N10 102.6(4) . .
C22 N12 C21 103.1(4) . .
C22 N12 Zn2 124.9(4) . 2_666
C21 N12 Zn2 131.2(4) . 2_666
N1 C1 C2 111.8(4) . .
N1 C1 H1A 109.3 . .
C2 C1 H1A 109.3 . .
N1 C1 H1B 109.3 . .
C2 C1 H1B 109.3 . .
H1A C1 H1B 107.9 . .
C1 C2 C3 115.5(5) . .
C1 C2 H2A 108.4 . .
C3 C2 H2A 108.4 . .
C1 C2 H2B 108.4 . .
C3 C2 H2B 108.4 . .
H2A C2 H2B 107.5 . .
N4 C3 C2 113.0(4) . .
N4 C3 H3A 109.0 . .
C2 C3 H3A 109.0 . .
N4 C3 H3B 109.0 . .
C2 C3 H3B 109.0 . .
H3A C3 H3B 107.8 . .
N1 C5 N3 109.5(4) . .
N1 C5 H5A 125.3 . .
N3 C5 H5A 125.3 . .
N2 C4 N3 114.2(4) . .
N2 C4 H4A 122.9 . .
N3 C4 H4A 122.9 . .
N5 C6 N6 114.6(4) . .
N5 C6 H6A 122.7 . .
N6 C6 H6A 122.7 . .
N4 C7 N6 109.9(4) . .
N4 C7 H7A 125.0 . .
N6 C7 H7A 125.0 . .
C10 C8 C9 119.6(4) 2_665 .
C10 C8 C11 120.7(4) 2_665 .
C9 C8 C11 119.8(4) . .
C8 C9 C10 120.0(4) . .
C8 C9 H9A 120.0 . .
C10 C9 H9A 120.0 . .
C8 C10 C9 120.5(4) 2_665 .
C8 C10 H10A 119.8 2_665 .
C9 C10 H10A 119.8 . .
O2 C11 O1 123.5(4) . .
O2 C11 C8 120.6(4) . .
O1 C11 C8 115.9(4) . .
C13 C12 C14 119.4(4) . 2_656
C13 C12 C15 121.1(4) . .
C14 C12 C15 119.5(4) 2_656 .
C14 C13 C12 120.6(4) . .
C14 C13 H13A 119.7 . .
C12 C13 H13A 119.7 . .
C13 C14 C12 119.9(4) . 2_656
C13 C14 H14A 120.0 . .
C12 C14 H14A 120.0 2_656 .
O4 C15 O3 124.8(4) . .
O4 C15 C12 120.2(5) . .
O3 C15 C12 114.9(4) . .
N7 C16 C17 114.2(4) . .
N7 C16 H16A 108.7 . .
C17 C16 H16A 108.7 . .
N7 C16 H16B 108.7 . .
C17 C16 H16B 108.7 . .
H16A C16 H16B 107.6 . .
C18 C17 C16 115.9(5) . .
C18 C17 H17A 108.3 . .
C16 C17 H17A 108.3 . .
C18 C17 H17B 108.3 . .
C16 C17 H17B 108.3 . .
H17A C17 H17B 107.4 . .
N10 C18 C17 112.2(5) . .
N10 C18 H18A 109.2 . .
C17 C18 H18A 109.2 . .
N10 C18 H18B 109.2 . .
C17 C18 H18B 109.2 . .
H18A C18 H18B 107.9 . .
N8 C19 N9 114.0(5) . .
N8 C19 H19A 123.0 . .
N9 C19 H19A 123.0 . .
N7 C20 N9 109.6(5) . .
N7 C20 H20A 125.2 . .
N9 C20 H20A 125.2 . .
N11 C21 N12 114.6(5) . .
N11 C21 H21A 122.7 . .
N12 C21 H21A 122.7 . .
N10 C22 N12 109.7(5) . .
N10 C22 H22A 125.1 . .
N12 C22 H22A 125.1 . .
C25 C23 C24 119.8(4) 2_756 .
C25 C23 C26 120.6(4) 2_756 .
C24 C23 C26 119.7(4) . .
C25 C24 C23 120.2(4) . .
C25 C24 H24A 119.9 . .
C23 C24 H24A 119.9 . .
C23 C25 C24 120.0(5) 2_756 .
C23 C25 H25A 120.0 2_756 .
C24 C25 H25A 120.0 . .
O6 C26 O5 123.4(5) . .
O6 C26 C23 120.7(5) . .
O5 C26 C23 115.9(4) . .

loop_
_geom_bond_atom_site_label_1
_geom_bond_atom_site_label_2
_geom_bond_distance
_geom_bond_site_symmetry_2
Zn1 O3 1.949(3) .
Zn1 O1 1.953(3) .
Zn1 N6 2.026(4) 1_655
Zn1 N3 2.027(4) .
Zn2 O5 1.940(3) .
Zn2 N12 2.014(4) 2_666
Zn2 N9 2.057(4) .
Zn2 Cl1 2.2104(18) .
O1 C11 1.285(5) .
O2 C11 1.232(6) .
O3 C15 1.275(6) .
O4 C15 1.219(6) .
O5 C26 1.270(6) .
O6 C26 1.233(6) .
O7 H1W 0.84(2) .
O7 H2W 0.83(2) .
O8 H3W 0.85(2) .
O8 H4W 0.85(2) .
N1 C5 1.320(6) .
N1 N2 1.356(6) .
N1 C1 1.464(6) .
N2 C4 1.301(7) .
N3 C5 1.335(6) .
N3 C4 1.353(6) .
N4 C7 1.310(6) .
N4 N5 1.368(6) .
N4 C3 1.464(7) .
N5 C6 1.305(6) .
N6 C7 1.329(6) .
N6 C6 1.348(6) .
N6 Zn1 2.026(4) 1_455
N7 C20 1.322(7) .
N7 N8 1.373(6) .
N7 C16 1.452(7) .
N8 C19 1.311(7) .
N9 C20 1.345(7) .
N9 C19 1.358(7) .
N10 C22 1.325(7) .
N10 N11 1.353(6) .
N10 C18 1.465(7) .
N11 C21 1.312(7) .
N12 C22 1.327(7) .
N12 C21 1.346(7) .
N12 Zn2 2.014(4) 2_666
C1 C2 1.510(7) .
C1 H1A 0.9700 .
C1 H1B 0.9700 .
C2 C3 1.513(8) .
C2 H2A 0.9700 .
C2 H2B 0.9700 .
C3 H3A 0.9700 .
C3 H3B 0.9700 .
C5 H5A 0.9300 .
C4 H4A 0.9300 .
C6 H6A 0.9300 .
C7 H7A 0.9300 .
C8 C10 1.371(6) 2_665
C8 C9 1.389(6) .
C8 C11 1.505(6) .
C9 C10 1.390(6) .
C9 H9A 0.9300 .
C10 C8 1.371(6) 2_665
C10 H10A 0.9300 .
C12 C13 1.387(6) .
C12 C14 1.390(6) 2_656
C12 C15 1.507(6) .
C13 C14 1.386(6) .
C13 H13A 0.9300 .
C14 C12 1.390(6) 2_656
C14 H14A 0.9300 .
C16 C17 1.510(8) .
C16 H16A 0.9700 .
C16 H16B 0.9700 .
C17 C18 1.497(8) .
C17 H17A 0.9700 .
C17 H17B 0.9700 .
C18 H18A 0.9700 .
C18 H18B 0.9700 .
C19 H19A 0.9300 .
C20 H20A 0.9300 .
C21 H21A 0.9300 .
C22 H22A 0.9300 .
C23 C25 1.380(7) 2_756
C23 C24 1.383(7) .
C23 C26 1.507(6) .
C24 C25 1.382(7) .
C24 H24A 0.9300 .
C25 C23 1.380(7) 2_756
C25 H25A 0.9300 .

loop_
_geom_hbond_atom_site_label_D
_geom_hbond_atom_site_label_H
_geom_hbond_atom_site_label_A
_geom_hbond_distance_DH
_geom_hbond_distance_HA
_geom_hbond_distance_DA
_geom_hbond_angle_DHA
O7 H1W O8 0.84(2) 2.25(10) 2.834(17) 127(10)
O8 H3W O7 0.85(2) 2.09(7) 2.834(17) 146(11)

loop_
_geom_torsion_atom_site_label_1
_geom_torsion_atom_site_label_2
_geom_torsion_atom_site_label_3
_geom_torsion_atom_site_label_4
_geom_torsion
_geom_torsion_site_symmetry_1
_geom_torsion_site_symmetry_4
O3 Zn1 O1 C11 167.0(3) . .
N6 Zn1 O1 C11 56.6(3) 1_655 .
N3 Zn1 O1 C11 -69.5(3) . .
O1 Zn1 O3 C15 77.3(4) . .
N6 Zn1 O3 C15 -160.3(4) 1_655 .
N3 Zn1 O3 C15 -46.2(4) . .
N12 Zn2 O5 C26 -55.6(4) 2_666 .
N9 Zn2 O5 C26 -157.6(3) . .
Cl1 Zn2 O5 C26 82.3(3) . .
C5 N1 N2 C4 0.3(5) . .
C1 N1 N2 C4 179.2(4) . .
O3 Zn1 N3 C5 36.4(4) . .
O1 Zn1 N3 C5 -91.6(4) . .
N6 Zn1 N3 C5 139.4(4) 1_655 .
O3 Zn1 N3 C4 -145.3(4) . .
O1 Zn1 N3 C4 86.8(4) . .
N6 Zn1 N3 C4 -42.2(4) 1_655 .
C7 N4 N5 C6 0.2(6) . .
C3 N4 N5 C6 179.6(5) . .
C20 N7 N8 C19 -0.5(6) . .
C16 N7 N8 C19 178.2(5) . .
O5 Zn2 N9 C20 4.3(5) . .
N12 Zn2 N9 C20 -117.4(4) 2_666 .
Cl1 Zn2 N9 C20 125.8(4) . .
O5 Zn2 N9 C19 176.3(5) . .
N12 Zn2 N9 C19 54.6(5) 2_666 .
Cl1 Zn2 N9 C19 -62.3(5) . .
C22 N10 N11 C21 -1.2(6) . .
C18 N10 N11 C21 172.5(5) . .
C5 N1 C1 C2 124.8(5) . .
N2 N1 C1 C2 -53.8(6) . .
N1 C1 C2 C3 -58.2(6) . .
C7 N4 C3 C2 -107.5(6) . .
N5 N4 C3 C2 73.3(6) . .
C1 C2 C3 N4 -75.3(6) . .
N2 N1 C5 N3 -0.6(5) . .
C1 N1 C5 N3 -179.4(4) . .
C4 N3 C5 N1 0.6(5) . .
Zn1 N3 C5 N1 179.2(3) . .
N1 N2 C4 N3 0.1(6) . .
C5 N3 C4 N2 -0.4(6) . .
Zn1 N3 C4 N2 -179.1(3) . .
N4 N5 C6 N6 -0.7(6) . .
C7 N6 C6 N5 0.8(6) . .
Zn1 N6 C6 N5 -179.8(3) 1_455 .
N5 N4 C7 N6 0.2(6) . .
C3 N4 C7 N6 -179.1(5) . .
C6 N6 C7 N4 -0.6(5) . .
Zn1 N6 C7 N4 -179.9(3) 1_455 .
C10 C8 C9 C10 0.1(8) 2_665 .
C11 C8 C9 C10 179.3(4) . .
C8 C9 C10 C8 -0.1(8) . 2_665
Zn1 O1 C11 O2 -3.3(6) . .
Zn1 O1 C11 C8 175.6(3) . .
C10 C8 C11 O2 158.1(5) 2_665 .
C9 C8 C11 O2 -21.1(7) . .
C10 C8 C11 O1 -20.9(6) 2_665 .
C9 C8 C11 O1 159.9(4) . .
C14 C12 C13 C14 -0.7(8) 2_656 .
C15 C12 C13 C14 -177.1(5) . .
C12 C13 C14 C12 0.7(8) . 2_656
Zn1 O3 C15 O4 -24.1(7) . .
Zn1 O3 C15 C12 153.8(3) . .
C13 C12 C15 O4 -178.7(5) . .
C14 C12 C15 O4 4.8(7) 2_656 .
C13 C12 C15 O3 3.3(7) . .
C14 C12 C15 O3 -173.1(4) 2_656 .
C20 N7 C16 C17 -114.1(6) . .
N8 N7 C16 C17 67.5(6) . .
N7 C16 C17 C18 -65.4(6) . .
C22 N10 C18 C17 102.3(7) . .
N11 N10 C18 C17 -70.1(6) . .
C16 C17 C18 N10 -55.1(7) . .
N7 N8 C19 N9 0.3(6) . .
C20 N9 C19 N8 -0.1(6) . .
Zn2 N9 C19 N8 -173.3(4) . .
N8 N7 C20 N9 0.5(6) . .
C16 N7 C20 N9 -178.1(5) . .
C19 N9 C20 N7 -0.2(6) . .
Zn2 N9 C20 N7 173.7(3) . .
N10 N11 C21 N12 0.9(7) . .
C22 N12 C21 N11 -0.3(7) . .
Zn2 N12 C21 N11 -169.6(4) 2_666 .
N11 N10 C22 N12 1.1(6) . .
C18 N10 C22 N12 -172.0(5) . .
C21 N12 C22 N10 -0.5(6) . .
Zn2 N12 C22 N10 169.7(3) 2_666 .
C25 C23 C24 C25 0.1(8) 2_756 .
C26 C23 C24 C25 179.0(4) . .
C23 C24 C25 C23 -0.1(8) . 2_756
Zn2 O5 C26 O6 -0.9(6) . .
Zn2 O5 C26 C23 178.5(3) . .
C25 C23 C26 O6 179.9(5) 2_756 .
C24 C23 C26 O6 1.0(7) . .
C25 C23 C26 O5 0.5(7) 2_756 .
C24 C23 C26 O5 -178.4(4) . .
